data_1100762
loop_
_publ_author_name
'Sergey M. Dibrov'
'Bin Deng'
'Donald E. Ellis'
'James A. Ibers'

_publ_contact_author_name 'James A. Ibers'
_publ_section_title
;

Synthesis and Structural Characterization of Some Selenoruthenates and

Telluroruthenates

;
_journal_name_full 'Inorganic Chemistry'
_journal_page_first 3441
_journal_page_last 3448
_journal_paper_doi 10.1021/ic0483646
_journal_volume 44
_journal_year 2005
_chemical_formula_sum 'C46 H40 P2 Ru2 Te6'
_chemical_formula_weight 1622.46
_chemical_name_systematic
;

?

;
_space_group_IT_number 15
_symmetry_cell_setting monoclinic
_symmetry_space_group_name_Hall '-C 2yc'
_symmetry_space_group_name_H-M 'C 1 2/c 1'
_atom_sites_solution_hydrogens geom
_atom_sites_solution_primary direct
_atom_sites_solution_secondary difmap
_audit_creation_method SHELXL-97
_cell_angle_alpha 90.00
_cell_angle_beta 119.5060(10)
_cell_angle_gamma 90.00
_cell_formula_units_Z 4
_cell_length_a 25.211(2)
_cell_length_b 13.8374(12)
_cell_length_c 17.1079(15)
_cell_measurement_reflns_used 8699
_cell_measurement_temperature 153(2)
_cell_measurement_theta_max 28.98
_cell_measurement_theta_min 1.74
_cell_volume 5194.1(8)
_computing_structure_refinement 'SHELXL-97 (Sheldrick, 1997)'
_computing_structure_solution 'SHELXS-97 (Sheldrick, 1990)'
_diffrn_ambient_temperature 153(2)
_diffrn_measured_fraction_theta_full 0.935
_diffrn_measured_fraction_theta_max 0.935
_diffrn_measurement_device_type 'Bruker 1000-CCD'
_diffrn_measurement_method 'omega scans'
_diffrn_radiation_monochromator graphite
_diffrn_radiation_source 'fine-focus sealed tube'
_diffrn_radiation_type MoK\a
_diffrn_radiation_wavelength 0.71073
_diffrn_reflns_av_R_equivalents 0.0636
_diffrn_reflns_av_sigmaI/netI 0.0612
_diffrn_reflns_limit_h_max 33
_diffrn_reflns_limit_h_min -32
_diffrn_reflns_limit_k_max 18
_diffrn_reflns_limit_k_min -18
_diffrn_reflns_limit_l_max 23
_diffrn_reflns_limit_l_min -22
_diffrn_reflns_number 31234
_diffrn_reflns_theta_full 28.98
_diffrn_reflns_theta_max 28.98
_diffrn_reflns_theta_min 1.74
_exptl_absorpt_coefficient_mu 3.975
_exptl_absorpt_correction_T_max 0.89389
_exptl_absorpt_correction_T_min 0.58003
_exptl_absorpt_correction_type numerical
_exptl_crystal_colour ?brown
_exptl_crystal_density_diffrn 2.075
_exptl_crystal_density_method 'not measured'
_exptl_crystal_description needle
_exptl_crystal_F_000 2984
_exptl_crystal_size_max 0.202
_exptl_crystal_size_mid 0.062
_exptl_crystal_size_min 0.028
_refine_diff_density_max 1.677
_refine_diff_density_min -1.118
_refine_diff_density_rms 0.227
_refine_ls_extinction_method none
_refine_ls_goodness_of_fit_ref 0.975
_refine_ls_hydrogen_treatment mixed
_refine_ls_matrix_type full
_refine_ls_number_parameters 253
_refine_ls_number_reflns 6440
_refine_ls_number_restraints 0
_refine_ls_restrained_S_all 0.975
_refine_ls_R_factor_all 0.0697
_refine_ls_R_factor_gt 0.0426
_refine_ls_shift/su_max 0.001
_refine_ls_shift/su_mean 0.000
_refine_ls_structure_factor_coef Fsqd
_refine_ls_weighting_details 'calc w=1/[\s^2^(Fo^2^)+(0.0563P)^2^+0.0000P] where P=(Fo^2^+2Fc^2^)/3'
_refine_ls_weighting_scheme calc
_refine_ls_wR_factor_gt 0.0932
_refine_ls_wR_factor_ref 0.1022
_reflns_number_gt 4585
_reflns_number_total 6440
_reflns_threshold_expression >2sigma(I)
_cod_data_source_file ic0483646si20041124_025321_4.cif
_cod_data_source_block Ru2Te6
_cod_original_cell_volume 5194.2(8)
_cod_database_code 1100762

loop_
_symmetry_equiv_pos_as_xyz
'x, y, z'
'-x, y, -z+1/2'
'x+1/2, y+1/2, z'
'-x+1/2, y+1/2, -z+1/2'
'-x, -y, -z'
'x, -y, z-1/2'
'-x+1/2, -y+1/2, -z'
'x+1/2, -y+1/2, z-1/2'

loop_
_atom_site_label
_atom_site_type_symbol
_atom_site_fract_x
_atom_site_fract_y
_atom_site_fract_z
_atom_site_U_iso_or_equiv
_atom_site_adp_type
_atom_site_occupancy
_atom_site_symmetry_multiplicity
_atom_site_calc_flag
_atom_site_refinement_flags
_atom_site_disorder_assembly
_atom_site_disorder_group
Ru1 Ru 0.12148(2) 0.08085(4) 0.23728(3) 0.01829(12) Uani 1 1 d . . .
Te1 Te 0.066017(18) 0.16129(3) 0.31407(2) 0.01973(10) Uani 1 1 d . . .
Te2 Te 0.059003(18) 0.02801(3) 0.43160(3) 0.02311(11) Uani 1 1 d . . .
Te3 Te -0.035325(18) 0.12948(3) 0.42606(3) 0.02055(11) Uani 1 1 d . . .
P1 P 0.17293(7) 0.21934(12) 0.24438(11) 0.0218(3) Uani 1 1 d . . .
C1 C 0.1533(3) 0.3373(5) 0.2726(4) 0.0265(14) Uani 1 1 d . . .
C2 C 0.1977(3) 0.4013(5) 0.3303(4) 0.0287(15) Uani 1 1 d . . .
H2 H 0.2393 0.3828 0.3590 0.034 Uiso 1 1 calc R . .
C3 C 0.1818(4) 0.4926(5) 0.3465(5) 0.0413(19) Uani 1 1 d . . .
H3 H 0.2124 0.5358 0.3868 0.050 Uiso 1 1 calc R . .
C4 C 0.1217(4) 0.5196(5) 0.3039(5) 0.044(2) Uani 1 1 d . . .
H4 H 0.1106 0.5821 0.3138 0.053 Uiso 1 1 calc R . .
C5 C 0.0765(4) 0.4550(5) 0.2454(5) 0.0391(18) Uani 1 1 d . . .
H5 H 0.0347 0.4734 0.2168 0.047 Uiso 1 1 calc R . .
C6 C 0.0929(3) 0.3650(5) 0.2299(4) 0.0303(15) Uani 1 1 d . . .
H6 H 0.0624 0.3218 0.1894 0.036 Uiso 1 1 calc R . .
C7 C 0.2542(3) 0.2099(5) 0.3269(4) 0.0244(14) Uani 1 1 d . . .
C8 C 0.2702(3) 0.1876(5) 0.4160(4) 0.0323(16) Uani 1 1 d . . .
H8 H 0.2392 0.1809 0.4319 0.039 Uiso 1 1 calc R . .
C9 C 0.3308(3) 0.1754(5) 0.4810(5) 0.0358(17) Uani 1 1 d . . .
H9 H 0.3414 0.1621 0.5415 0.043 Uiso 1 1 calc R . .
C10 C 0.3755(3) 0.1826(5) 0.4574(5) 0.0391(18) Uani 1 1 d . . .
H10 H 0.4170 0.1735 0.5017 0.047 Uiso 1 1 calc R . .
C11 C 0.3611(3) 0.2028(6) 0.3708(5) 0.0411(19) Uani 1 1 d . . .
H11 H 0.3923 0.2076 0.3551 0.049 Uiso 1 1 calc R . .
C12 C 0.3002(3) 0.2163(5) 0.3057(4) 0.0275(14) Uani 1 1 d . . .
H12 H 0.2903 0.2301 0.2456 0.033 Uiso 1 1 calc R . .
C13 C 0.1737(3) 0.2507(5) 0.1399(4) 0.0243(14) Uani 1 1 d . . .
C14 C 0.1714(3) 0.3440(5) 0.1107(5) 0.0326(16) Uani 1 1 d . . .
H14 H 0.1687 0.3957 0.1451 0.039 Uiso 1 1 calc R . .
C15 C 0.1730(4) 0.3649(5) 0.0316(5) 0.0401(18) Uani 1 1 d . . .
H15 H 0.1707 0.4297 0.0118 0.048 Uiso 1 1 calc R . .
C16 C 0.1780(3) 0.2890(5) -0.0169(4) 0.0368(18) Uani 1 1 d . . .
H16 H 0.1785 0.3020 -0.0711 0.044 Uiso 1 1 calc R . .
C17 C 0.1823(3) 0.1947(5) 0.0120(5) 0.0318(16) Uani 1 1 d . . .
H17 H 0.1877 0.1434 -0.0203 0.038 Uiso 1 1 calc R . .
C18 C 0.1785(3) 0.1756(5) 0.0897(4) 0.0311(15) Uani 1 1 d . . .
H18 H 0.1793 0.1106 0.1082 0.037 Uiso 1 1 calc R . .
C19 C 0.1814(3) -0.0230(5) 0.3409(4) 0.0327(16) Uani 1 1 d . . .
H19 H 0.2026 -0.0068 0.4029 0.039 Uiso 1 1 calc R . .
C20 C 0.2023(3) -0.0104(5) 0.2793(5) 0.0353(17) Uani 1 1 d . . .
H20 H 0.2407 0.0162 0.2930 0.042 Uiso 1 1 calc R . .
C21 C 0.1578(3) -0.0431(5) 0.1945(4) 0.0282(15) Uani 1 1 d . . .
H21 H 0.1611 -0.0435 0.1415 0.034 Uiso 1 1 calc R . .
C22 C 0.1072(3) -0.0753(5) 0.2016(5) 0.0296(15) Uani 1 1 d . . .
H22 H 0.0699 -0.0997 0.1542 0.036 Uiso 1 1 calc R . .
C23 C 0.1225(3) -0.0644(4) 0.2930(5) 0.0291(15) Uani 1 1 d . . .
H23 H 0.0975 -0.0820 0.3177 0.035 Uiso 1 1 calc R . .

loop_
_atom_site_aniso_label
_atom_site_aniso_U_11
_atom_site_aniso_U_22
_atom_site_aniso_U_33
_atom_site_aniso_U_23
_atom_site_aniso_U_13
_atom_site_aniso_U_12
Ru1 0.0186(2) 0.0234(3) 0.0158(2) -0.00161(19) 0.0107(2) -0.0023(2)
Te1 0.0205(2) 0.0267(2) 0.01503(19) -0.00210(16) 0.01107(16) -0.00215(16)
Te2 0.0206(2) 0.0338(3) 0.0178(2) 0.00352(17) 0.01165(17) 0.00399(17)
Te3 0.0221(2) 0.0273(2) 0.0156(2) 0.00090(16) 0.01193(17) 0.00256(17)
P1 0.0243(8) 0.0256(9) 0.0208(8) -0.0042(7) 0.0151(7) -0.0073(7)
C1 0.034(4) 0.031(4) 0.030(4) -0.006(3) 0.027(3) -0.008(3)
C2 0.043(4) 0.025(4) 0.026(3) -0.008(3) 0.023(3) -0.005(3)
C3 0.055(5) 0.035(4) 0.042(5) -0.015(4) 0.031(4) -0.014(4)
C4 0.072(6) 0.028(4) 0.046(5) -0.008(3) 0.040(5) -0.005(4)
C5 0.045(5) 0.032(4) 0.050(5) 0.002(4) 0.032(4) 0.006(3)
C6 0.046(4) 0.027(4) 0.028(4) -0.004(3) 0.025(3) -0.004(3)
C7 0.017(3) 0.031(4) 0.028(3) -0.006(3) 0.013(3) -0.007(3)
C8 0.038(4) 0.039(4) 0.026(4) -0.011(3) 0.020(3) -0.014(3)
C9 0.030(4) 0.051(5) 0.024(4) -0.011(3) 0.012(3) -0.014(3)
C10 0.032(4) 0.039(4) 0.037(4) -0.008(3) 0.010(3) -0.009(3)
C11 0.025(4) 0.056(5) 0.051(5) 0.005(4) 0.026(4) 0.001(3)
C12 0.029(4) 0.032(4) 0.028(3) -0.005(3) 0.019(3) -0.002(3)
C13 0.018(3) 0.034(4) 0.023(3) -0.007(3) 0.011(3) -0.004(3)
C14 0.046(4) 0.033(4) 0.029(4) -0.012(3) 0.027(3) -0.013(3)
C15 0.060(5) 0.035(4) 0.040(4) 0.000(3) 0.036(4) -0.013(4)
C16 0.053(5) 0.046(5) 0.021(3) -0.002(3) 0.026(3) -0.013(4)
C17 0.040(4) 0.035(4) 0.035(4) -0.006(3) 0.030(3) -0.006(3)
C18 0.039(4) 0.030(4) 0.032(4) 0.003(3) 0.023(3) -0.002(3)
C19 0.044(4) 0.026(4) 0.020(3) 0.007(3) 0.010(3) 0.000(3)
C20 0.026(4) 0.032(4) 0.040(4) 0.007(3) 0.010(3) 0.009(3)
C21 0.039(4) 0.027(4) 0.030(4) 0.001(3) 0.026(3) 0.011(3)
C22 0.029(4) 0.027(4) 0.033(4) -0.005(3) 0.016(3) 0.000(3)
C23 0.043(4) 0.015(3) 0.047(4) 0.008(3) 0.036(4) 0.003(3)

loop_
_atom_type_symbol
_atom_type_description
_atom_type_scat_dispersion_real
_atom_type_scat_dispersion_imag
_atom_type_scat_source
C C 0.0033 0.0016 'International Tables Vol C Tables 4.2.6.8 and 6.1.1.4'
H H 0.0000 0.0000 'International Tables Vol C Tables 4.2.6.8 and 6.1.1.4'
P P 0.1023 0.0942 'International Tables Vol C Tables 4.2.6.8 and 6.1.1.4'
Ru Ru -1.2594 0.8363 'International Tables Vol C Tables 4.2.6.8 and 6.1.1.4'
Te Te -0.5308 1.6751 'International Tables Vol C Tables 4.2.6.8 and 6.1.1.4'

loop_
_geom_angle_atom_site_label_1
_geom_angle_atom_site_label_2
_geom_angle_atom_site_label_3
_geom_angle
_geom_angle_site_symmetry_1
_geom_angle_site_symmetry_3
_geom_angle_publ_flag
C20 Ru1 C19 37.2(3) . . ?
C20 Ru1 C23 61.7(3) . . ?
C19 Ru1 C23 37.3(2) . . ?
C20 Ru1 C22 62.0(3) . . ?
C19 Ru1 C22 62.7(3) . . ?
C23 Ru1 C22 37.3(2) . . ?
C20 Ru1 C21 36.9(3) . . ?
C19 Ru1 C21 62.2(3) . . ?
C23 Ru1 C21 61.6(2) . . ?
C22 Ru1 C21 37.0(2) . . ?
C20 Ru1 P1 93.1(2) . . ?
C19 Ru1 P1 111.01(19) . . ?
C23 Ru1 P1 148.32(19) . . ?
C22 Ru1 P1 147.17(17) . . ?
C21 Ru1 P1 110.38(18) . . ?
C20 Ru1 Te1 136.53(19) . . ?
C19 Ru1 Te1 101.49(19) . . ?
C23 Ru1 Te1 93.83(17) . . ?
C22 Ru1 Te1 120.04(17) . . ?
C21 Ru1 Te1 155.09(17) . . ?
P1 Ru1 Te1 92.68(4) . . ?
C20 Ru1 Te3 129.72(19) . 2 ?
C19 Ru1 Te3 153.74(18) . 2 ?
C23 Ru1 Te3 120.92(19) . 2 ?
C22 Ru1 Te3 91.10(18) . 2 ?
C21 Ru1 Te3 96.03(17) . 2 ?
P1 Ru1 Te3 89.54(5) . 2 ?
Te1 Ru1 Te3 93.37(2) . 2 ?
Ru1 Te1 Te2 108.77(2) . . ?
Ru1 Te1 Te1 108.43(2) . 2 ?
Te2 Te1 Te1 94.961(17) . 2 ?
Te3 Te2 Te1 89.904(17) . . ?
Ru1 Te3 Te2 98.872(19) 2 . ?
C7 P1 C1 101.8(3) . . ?
C7 P1 C13 102.8(3) . . ?
C1 P1 C13 100.3(3) . . ?
C7 P1 Ru1 111.8(2) . . ?
C1 P1 Ru1 122.6(2) . . ?
C13 P1 Ru1 114.9(2) . . ?
C6 C1 C2 119.5(6) . . ?
C6 C1 P1 118.5(5) . . ?
C2 C1 P1 121.8(5) . . ?
C1 C2 C3 120.8(7) . . ?
C1 C2 H2 119.6 . . ?
C3 C2 H2 119.6 . . ?
C4 C3 C2 119.3(7) . . ?
C4 C3 H3 120.3 . . ?
C2 C3 H3 120.3 . . ?
C3 C4 C5 120.3(7) . . ?
C3 C4 H4 119.9 . . ?
C5 C4 H4 119.9 . . ?
C6 C5 C4 119.7(7) . . ?
C6 C5 H5 120.2 . . ?
C4 C5 H5 120.2 . . ?
C5 C6 C1 120.4(7) . . ?
C5 C6 H6 119.8 . . ?
C1 C6 H6 119.8 . . ?
C12 C7 C8 118.1(6) . . ?
C12 C7 P1 124.0(5) . . ?
C8 C7 P1 117.8(5) . . ?
C9 C8 C7 120.7(6) . . ?
C9 C8 H8 119.6 . . ?
C7 C8 H8 119.6 . . ?
C10 C9 C8 119.5(7) . . ?
C10 C9 H9 120.2 . . ?
C8 C9 H9 120.2 . . ?
C11 C10 C9 120.9(7) . . ?
C11 C10 H10 119.5 . . ?
C9 C10 H10 119.5 . . ?
C10 C11 C12 119.5(7) . . ?
C10 C11 H11 120.2 . . ?
C12 C11 H11 120.2 . . ?
C7 C12 C11 121.2(6) . . ?
C7 C12 H12 119.4 . . ?
C11 C12 H12 119.4 . . ?
C14 C13 C18 118.6(6) . . ?
C14 C13 P1 123.5(5) . . ?
C18 C13 P1 117.9(5) . . ?
C13 C14 C15 121.8(6) . . ?
C13 C14 H14 119.1 . . ?
C15 C14 H14 119.1 . . ?
C16 C15 C14 118.4(7) . . ?
C16 C15 H15 120.8 . . ?
C14 C15 H15 120.8 . . ?
C15 C16 C17 121.2(6) . . ?
C15 C16 H16 119.4 . . ?
C17 C16 H16 119.4 . . ?
C16 C17 C18 119.2(6) . . ?
C16 C17 H17 120.4 . . ?
C18 C17 H17 120.4 . . ?
C13 C18 C17 120.7(6) . . ?
C13 C18 H18 119.6 . . ?
C17 C18 H18 119.6 . . ?
C20 C19 C23 106.9(6) . . ?
C20 C19 Ru1 71.2(4) . . ?
C23 C19 Ru1 72.0(4) . . ?
C20 C19 H19 126.6 . . ?
C23 C19 H19 126.6 . . ?
Ru1 C19 H19 122.1 . . ?
C19 C20 C21 109.4(6) . . ?
C19 C20 Ru1 71.7(4) . . ?
C21 C20 Ru1 72.9(4) . . ?
C19 C20 H20 125.3 . . ?
C21 C20 H20 125.3 . . ?
Ru1 C20 H20 121.8 . . ?
C20 C21 C22 108.0(6) . . ?
C20 C21 Ru1 70.2(4) . . ?
C22 C21 Ru1 71.3(4) . . ?
C20 C21 H21 126.0 . . ?
C22 C21 H21 126.0 . . ?
Ru1 C21 H21 124.1 . . ?
C21 C22 C23 107.0(6) . . ?
C21 C22 Ru1 71.7(4) . . ?
C23 C22 Ru1 71.1(4) . . ?
C21 C22 H22 126.5 . . ?
C23 C22 H22 126.5 . . ?
Ru1 C22 H22 122.5 . . ?
C19 C23 C22 108.7(6) . . ?
C19 C23 Ru1 70.7(4) . . ?
C22 C23 Ru1 71.6(4) . . ?
C19 C23 H23 125.6 . . ?
C22 C23 H23 125.6 . . ?
Ru1 C23 H23 123.6 . . ?

loop_
_geom_bond_atom_site_label_1
_geom_bond_atom_site_label_2
_geom_bond_distance
_geom_bond_site_symmetry_2
_geom_bond_publ_flag
Ru1 C20 2.195(7) . ?
Ru1 C19 2.202(6) . ?
Ru1 C23 2.218(6) . ?
Ru1 C22 2.226(7) . ?
Ru1 C21 2.231(6) . ?
Ru1 P1 2.2836(16) . ?
Ru1 Te1 2.5940(6) . ?
Ru1 Te3 2.6458(6) 2 ?
Te1 Te2 2.7975(6) . ?
Te1 Te1 2.9493(8) 2 ?
Te2 Te3 2.7228(6) . ?
Te3 Ru1 2.6458(6) 2 ?
P1 C7 1.833(6) . ?
P1 C1 1.838(7) . ?
P1 C13 1.849(6) . ?
C1 C6 1.380(9) . ?
C1 C2 1.387(9) . ?
C2 C3 1.393(10) . ?
C2 H2 0.9500 . ?
C3 C4 1.370(11) . ?
C3 H3 0.9500 . ?
C4 C5 1.406(11) . ?
C4 H4 0.9500 . ?
C5 C6 1.380(9) . ?
C5 H5 0.9500 . ?
C6 H6 0.9500 . ?
C7 C12 1.379(8) . ?
C7 C8 1.405(9) . ?
C8 C9 1.388(10) . ?
C8 H8 0.9500 . ?
C9 C10 1.376(10) . ?
C9 H9 0.9500 . ?
C10 C11 1.369(10) . ?
C10 H10 0.9500 . ?
C11 C12 1.395(9) . ?
C11 H11 0.9500 . ?
C12 H12 0.9500 . ?
C13 C14 1.376(9) . ?
C13 C18 1.391(9) . ?
C14 C15 1.405(9) . ?
C14 H14 0.9500 . ?
C15 C16 1.381(10) . ?
C15 H15 0.9500 . ?
C16 C17 1.382(10) . ?
C16 H16 0.9500 . ?
C17 C18 1.402(9) . ?
C17 H17 0.9500 . ?
C18 H18 0.9500 . ?
C19 C20 1.402(10) . ?
C19 C23 1.415(10) . ?
C19 H19 0.9500 . ?
C20 C21 1.403(9) . ?
C20 H20 0.9500 . ?
C21 C22 1.413(9) . ?
C21 H21 0.9500 . ?
C22 C23 1.421(9) . ?
C22 H22 0.9500 . ?
C23 H23 0.9500 . ?
